data_7226735
loop_
_publ_author_name
'Ovsyannikov, A. S.'
'Lang, M. N.'
'Ferlay, S.'
'Solovieva, S. E.'
'Antipin, I. S.'
'Konovalov, A. I.'
'Kyritsakas, N.'
'Hosseini, M. W.'

_publ_section_title
;
 Molecular tectonics: tetracarboxythiacalix[4]arene derivatives as tectons
 for the formation of hydrogen-bonded networks
;
_journal_issue 44
_journal_name_full CrystEngComm
_journal_page_first 8622
_journal_paper_doi 10.1039/C6CE02026G
_journal_volume 18
_journal_year 2016
_chemical_formula_moiety 2(C56H70O8S8),2(C10H20N4),CH4O,H2O
_chemical_formula_sum 'C133 H186 N8 O18 S16'
_chemical_formula_weight 2699.86
_space_group_crystal_system monoclinic
_space_group_IT_number 5
_space_group_name_Hall 'C 2y'
_space_group_name_H-M_alt 'C 1 2 1'
_symmetry_space_group_name_Hall 'C 2y'
_symmetry_space_group_name_H-M 'C 1 2 1'
_atom_sites_solution_hydrogens geom
_audit_creation_method SHELXL-2014/6
_audit_update_record
;
2016-09-20 deposited with the CCDC.
2016-10-06 downloaded from the CCDC.
;
_cell_angle_alpha 90
_cell_angle_beta 114.1140(10)
_cell_angle_gamma 90
_cell_formula_units_Z 2
_cell_length_a 33.2961(10)
_cell_length_b 11.7323(3)
_cell_length_c 20.7114(5)
_cell_measurement_reflns_used 79000
_cell_measurement_temperature 173(2)
_cell_measurement_theta_max 25.
_cell_measurement_theta_min 2.5
_cell_volume 7384.7(3)
_computing_cell_refinement 'Bruker SAINT'
_computing_data_collection 'Bruker APEX2'
_computing_data_reduction 'Bruker SAINT'
_computing_molecular_graphics 'Bruker SHELXTL'
_computing_publication_material 'Bruker SHELXTL'
_computing_structure_refinement 'SHELXL-2014 (Sheldrick 2014)'
_computing_structure_solution 'SHELXS-97 (Sheldrick 2008)'
_diffrn_ambient_temperature 173(2)
_diffrn_measured_fraction_theta_full 0.990
_diffrn_measured_fraction_theta_max 0.960
_diffrn_measurement_device_type 'Bruker APEX-II CCD'
_diffrn_measurement_method '\f and \w scans'
_diffrn_radiation_type MoK\a
_diffrn_radiation_wavelength 0.71073
_diffrn_reflns_av_R_equivalents 0.0451
_diffrn_reflns_av_unetI/netI 0.0554
_diffrn_reflns_Laue_measured_fraction_full 0.990
_diffrn_reflns_Laue_measured_fraction_max 0.960
_diffrn_reflns_limit_h_max 46
_diffrn_reflns_limit_h_min -46
_diffrn_reflns_limit_k_max 16
_diffrn_reflns_limit_k_min -16
_diffrn_reflns_limit_l_max 26
_diffrn_reflns_limit_l_min -22
_diffrn_reflns_number 79125
_diffrn_reflns_point_group_measured_fraction_full 0.969
_diffrn_reflns_point_group_measured_fraction_max 0.920
_diffrn_reflns_theta_full 25.242
_diffrn_reflns_theta_max 30.144
_diffrn_reflns_theta_min 1.333
_exptl_absorpt_coefficient_mu 0.295
_exptl_absorpt_correction_T_max 0.991
_exptl_absorpt_correction_T_min 0.981
_exptl_absorpt_correction_type multi-scan
_exptl_absorpt_process_details sadabs
_exptl_crystal_colour colorless
_exptl_crystal_density_diffrn 1.214
_exptl_crystal_density_meas ?
_exptl_crystal_description prism
_exptl_crystal_F_000 2884
_exptl_crystal_size_max 0.060
_exptl_crystal_size_mid 0.050
_exptl_crystal_size_min 0.050
_refine_diff_density_max 1.617
_refine_diff_density_min -0.477
_refine_diff_density_rms 0.094
_refine_ls_abs_structure_details
;
 Flack x determined using 5702 quotients [(I+)-(I-)]/[(I+)+(I-)]
 (Parsons, Flack and Wagner, Acta Cryst. B69 (2013) 249-259).
;
_refine_ls_abs_structure_Flack 0.146(19)
_refine_ls_extinction_method none
_refine_ls_goodness_of_fit_ref 1.021
_refine_ls_hydrogen_treatment constr
_refine_ls_matrix_type full
_refine_ls_number_parameters 819
_refine_ls_number_reflns 20081
_refine_ls_number_restraints 1
_refine_ls_restrained_S_all 1.021
_refine_ls_R_factor_all 0.0951
_refine_ls_R_factor_gt 0.0660
_refine_ls_shift/su_max 0.005
_refine_ls_shift/su_mean 0.082
_refine_ls_structure_factor_coef Fsqd
_refine_ls_weighting_details 'w=1/[\s^2^(Fo^2^)+(0.1284P)^2^+3.8076P] where P=(Fo^2^+2Fc^2^)/3'
_refine_ls_weighting_scheme calc
_refine_ls_wR_factor_gt 0.1821
_refine_ls_wR_factor_ref 0.2051
_reflns_Friedel_coverage 0.834
_reflns_Friedel_fraction_full 0.946
_reflns_Friedel_fraction_max 0.876
_reflns_number_gt 14646
_reflns_number_total 20081
_reflns_threshold_expression 'I > 2\s(I)'
_cod_data_source_file c6ce02026g2.cif
_cod_data_source_block e3770a_b
_cod_depositor_comments
;
The following automatic conversions were performed:

'_exptl_crystal_density_meas' value 'none' was changed to '?' - the
value is perceived as not measured.

Automatic conversion script
Id: cif_fix_values 4268 2015-11-12 08:31:59Z antanas 

 Adding full bibliography for 7226728--7226735.cif.
;
_cod_database_code 7226735
_shelx_space_group_comment
;
The symmetry employed for this shelxl refinement is uniquely defined
by the following loop, which should always be used as a source of
symmetry information in preference to the above space-group names.
They are only intended as comments.
;
_shelx_estimated_absorpt_t_min 0.983
_shelx_estimated_absorpt_t_max 0.985
_shelxl_version_number 2014/6

loop_
_space_group_symop_operation_xyz
'x, y, z'
'-x, y, -z'
'x+1/2, y+1/2, z'
'-x+1/2, y+1/2, -z'

loop_
_atom_site_label
_atom_site_type_symbol
_atom_site_fract_x
_atom_site_fract_y
_atom_site_fract_z
_atom_site_U_iso_or_equiv
_atom_site_adp_type
_atom_site_occupancy
_atom_site_site_symmetry_order
_atom_site_calc_flag
_atom_site_refinement_flags_posn
_atom_site_refinement_flags_adp
_atom_site_refinement_flags_occupancy
S1 S 0.62892(4) 0.39833(11) 0.60184(6) 0.0316(3) Uani 1 1 d . . .
C1 C 0.59116(14) 0.4603(4) 0.6319(2) 0.0270(9) Uani 1 1 d . . .
C2 C 0.55801(15) 0.3982(4) 0.6420(2) 0.0266(9) Uani 1 1 d . . .
C3 C 0.53088(14) 0.4594(4) 0.6665(2) 0.0271(9) Uani 1 1 d . . .
C4 C 0.53864(16) 0.5735(4) 0.6845(2) 0.0278(10) Uani 1 1 d . . .
H4 H 0.5200 0.6122 0.7020 0.033 Uiso 1 1 calc R U .
C5 C 0.57277(17) 0.6332(4) 0.6778(3) 0.0317(10) Uani 1 1 d . . .
C6 C 0.59861(17) 0.5748(4) 0.6511(3) 0.0322(10) Uani 1 1 d . . .
H6 H 0.6221 0.6136 0.6456 0.039 Uiso 1 1 calc R U .
S2 S 0.55108(4) 0.25058(10) 0.62257(7) 0.0330(3) Uani 1 1 d . . .
C7 C 0.5627(3) 0.1862(7) 0.7084(5) 0.078(2) Uani 1 1 d . . .
H7A H 0.5380 0.2045 0.7216 0.094 Uiso 1 1 calc R U .
H7B H 0.5631 0.1024 0.7031 0.094 Uiso 1 1 calc R U .
C8 C 0.60371(19) 0.2201(6) 0.7670(3) 0.0473(14) Uani 1 1 d . . .
H8A H 0.6012 0.3021 0.7759 0.057 Uiso 1 1 calc R U .
H8B H 0.6054 0.1784 0.8096 0.057 Uiso 1 1 calc R U .
C9 C 0.6454(3) 0.2042(7) 0.7617(6) 0.083(3) Uani 1 1 d . . .
H9A H 0.6408 0.2181 0.7120 0.099 Uiso 1 1 calc R U .
H9B H 0.6542 0.1234 0.7724 0.099 Uiso 1 1 calc R U .
C10 C 0.6833(2) 0.2779(6) 0.8088(4) 0.0576(17) Uani 1 1 d . . .
O1 O 0.67741(19) 0.3584(6) 0.8405(3) 0.0837(19) Uani 1 1 d . . .
O2 O 0.71827(16) 0.2554(5) 0.8009(3) 0.0673(13) Uani 1 1 d . . .
C11 C 0.5805(2) 0.7608(5) 0.6950(3) 0.0467(14) Uani 1 1 d . . .
C12 C 0.5461(3) 0.8102(6) 0.7190(4) 0.066(2) Uani 1 1 d . . .
H12A H 0.5521 0.8913 0.7300 0.098 Uiso 1 1 calc R U .
H12B H 0.5476 0.7696 0.7613 0.098 Uiso 1 1 calc R U .
H12C H 0.5166 0.8012 0.6811 0.098 Uiso 1 1 calc R U .
C13 C 0.5796(4) 0.8248(7) 0.6334(6) 0.105(4) Uani 1 1 d . . .
H13A H 0.5985 0.7868 0.6141 0.157 Uiso 1 1 calc R U .
H13B H 0.5903 0.9024 0.6479 0.157 Uiso 1 1 calc R U .
H13C H 0.5494 0.8278 0.5972 0.157 Uiso 1 1 calc R U .
C14 C 0.6261(3) 0.7735(8) 0.7558(6) 0.104(4) Uani 1 1 d . . .
H14A H 0.6487 0.7515 0.7395 0.156 Uiso 1 1 calc R U .
H14B H 0.6280 0.7241 0.7952 0.156 Uiso 1 1 calc R U .
H14C H 0.6305 0.8530 0.7718 0.156 Uiso 1 1 calc R U .
S3 S 0.48854(4) 0.39582(11) 0.68503(6) 0.0305(3) Uani 1 1 d . . .
C15 C 0.45168(15) 0.3348(4) 0.6039(3) 0.0274(9) Uani 1 1 d . . .
C16 C 0.43182(14) 0.3940(4) 0.5406(2) 0.0255(9) Uani 1 1 d . . .
C17 C 0.40241(14) 0.3344(4) 0.4811(2) 0.0259(9) Uani 1 1 d . . .
C18 C 0.39278(15) 0.2205(4) 0.4872(3) 0.0298(10) Uani 1 1 d . . .
H18 H 0.3733 0.1811 0.4462 0.036 Uiso 1 1 calc R U .
C19 C 0.41062(16) 0.1629(4) 0.5508(3) 0.0293(10) Uani 1 1 d . . .
C20 C 0.44070(16) 0.2209(4) 0.6088(3) 0.0292(10) Uani 1 1 d . . .
H20 H 0.4541 0.1825 0.6528 0.035 Uiso 1 1 calc R U .
S4 S 0.44334(4) 0.53978(10) 0.53319(7) 0.0343(3) Uani 1 1 d . . .
C21 C 0.4169(2) 0.6064(6) 0.5847(3) 0.0484(14) Uani 1 1 d . . .
H21A H 0.4248 0.5639 0.6296 0.058 Uiso 1 1 calc R U .
H21B H 0.4281 0.6852 0.5968 0.058 Uiso 1 1 calc R U .
C22 C 0.3652(3) 0.6100(8) 0.5444(4) 0.068(2) Uani 1 1 d . . .
H22A H 0.3539 0.5310 0.5343 0.081 Uiso 1 1 calc R U .
H22B H 0.3526 0.6457 0.5753 0.081 Uiso 1 1 calc R U .
C23 C 0.3509(2) 0.6726(7) 0.4789(4) 0.066(2) Uani 1 1 d . . .
H23A H 0.3626 0.6325 0.4482 0.080 Uiso 1 1 calc R U .
H23B H 0.3654 0.7481 0.4899 0.080 Uiso 1 1 calc R U .
C24 C 0.3030(2) 0.6927(8) 0.4360(5) 0.075(2) Uani 1 1 d . . .
O3 O 0.27557(18) 0.6857(8) 0.4656(3) 0.092(2) Uani 1 1 d . . .
H3 H 0.2889 0.6634 0.5076 0.138 Uiso 1 1 calc R U .
O4 O 0.2926(2) 0.7204(7) 0.3750(4) 0.094(2) Uani 1 1 d . . .
C25 C 0.40057(19) 0.0363(5) 0.5546(3) 0.0379(12) Uani 1 1 d . . .
C26 C 0.4111(5) -0.0021(7) 0.6299(5) 0.111(5) Uani 1 1 d . . .
H26A H 0.4035 -0.0829 0.6298 0.166 Uiso 1 1 calc R U .
H26B H 0.3940 0.0433 0.6494 0.166 Uiso 1 1 calc R U .
H26C H 0.4426 0.0084 0.6590 0.166 Uiso 1 1 calc R U .
C27 C 0.4281(4) -0.0308(7) 0.5263(7) 0.107(4) Uani 1 1 d . . .
H27A H 0.4592 -0.0101 0.5522 0.160 Uiso 1 1 calc R U .
H27B H 0.4189 -0.0139 0.4760 0.160 Uiso 1 1 calc R U .
H27C H 0.4244 -0.1124 0.5324 0.160 Uiso 1 1 calc R U .
C28 C 0.3531(3) 0.0106(8) 0.5103(7) 0.123(5) Uani 1 1 d . . .
H28A H 0.3505 -0.0305 0.4676 0.184 Uiso 1 1 calc R U .
H28B H 0.3365 0.0821 0.4969 0.184 Uiso 1 1 calc R U .
H28C H 0.3413 -0.0366 0.5375 0.184 Uiso 1 1 calc R U .
S5 S -0.00203(4) 0.60084(11) 0.18991(6) 0.0337(3) Uani 1 1 d . . .
C29 C 0.03869(15) 0.5364(4) 0.1681(2) 0.0297(10) Uani 1 1 d . . .
C30 C 0.06387(15) 0.5957(4) 0.1393(2) 0.0282(9) Uani 1 1 d . . .
C31 C 0.09645(15) 0.5341(4) 0.1274(2) 0.0291(10) Uani 1 1 d . . .
C32 C 0.10536(16) 0.4212(4) 0.1496(3) 0.0321(10) Uani 1 1 d . . .
H32 H 0.1285 0.3826 0.1432 0.039 Uiso 1 1 calc R U .
C33 C 0.08151(18) 0.3636(4) 0.1807(3) 0.0343(11) Uani 1 1 d . . .
C34 C 0.04777(17) 0.4219(4) 0.1882(3) 0.0319(10) Uani 1 1 d . . .
H34 H 0.0301 0.3834 0.2075 0.038 Uiso 1 1 calc R U .
S6 S 0.05513(4) 0.74270(11) 0.11916(7) 0.0350(3) Uani 1 1 d . . .
C35 C 0.10360(17) 0.7998(4) 0.1910(3) 0.0343(11) Uani 1 1 d . . .
H35A H 0.1296 0.7534 0.1962 0.041 Uiso 1 1 calc R U .
H35B H 0.1088 0.8787 0.1793 0.041 Uiso 1 1 calc R U .
C36 C 0.09846(18) 0.7998(5) 0.2599(3) 0.0414(13) Uani 1 1 d . . .
H36A H 0.0924 0.7211 0.2705 0.050 Uiso 1 1 calc R U .
H36B H 0.0727 0.8474 0.2546 0.050 Uiso 1 1 calc R U .
C37 C 0.13889(19) 0.8447(5) 0.3222(3) 0.0485(14) Uani 1 1 d . . .
H37A H 0.1480 0.9171 0.3078 0.058 Uiso 1 1 calc R U .
H37B H 0.1302 0.8622 0.3615 0.058 Uiso 1 1 calc R U .
C38 C 0.17785(18) 0.7668(6) 0.3497(3) 0.0460(13) Uani 1 1 d . . .
O5 O 0.21145(16) 0.8103(5) 0.4009(3) 0.0728(15) Uani 1 1 d . . .
O6 O 0.17536(15) 0.6687(4) 0.3290(3) 0.0586(12) Uani 1 1 d . . .
C39 C 0.0916(2) 0.2378(4) 0.2031(3) 0.0421(13) Uani 1 1 d . . .
C40 C 0.1379(3) 0.2366(8) 0.2647(5) 0.087(3) Uani 1 1 d . . .
H40A H 0.1464 0.1578 0.2798 0.130 Uiso 1 1 calc R U .
H40B H 0.1373 0.2807 0.3045 0.130 Uiso 1 1 calc R U .
H40C H 0.1592 0.2705 0.2488 0.130 Uiso 1 1 calc R U .
C41 C 0.0607(3) 0.1891(6) 0.2314(5) 0.083(3) Uani 1 1 d . . .
H41A H 0.0309 0.1872 0.1937 0.124 Uiso 1 1 calc R U .
H41B H 0.0610 0.2365 0.2705 0.124 Uiso 1 1 calc R U .
H41C H 0.0700 0.1115 0.2485 0.124 Uiso 1 1 calc R U .
C42 C 0.0925(6) 0.1722(7) 0.1424(7) 0.153(7) Uani 1 1 d . . .
H42A H 0.0911 0.0905 0.1511 0.229 Uiso 1 1 calc R U .
H42B H 0.1198 0.1889 0.1370 0.229 Uiso 1 1 calc R U .
H42C H 0.0673 0.1939 0.0991 0.229 Uiso 1 1 calc R U .
S7 S 0.13092(4) 0.59426(11) 0.08978(6) 0.0320(3) Uani 1 1 d . . .
C43 C 0.09557(15) 0.6595(4) 0.0089(3) 0.0290(10) Uani 1 1 d . . .
C44 C 0.06400(15) 0.6001(4) -0.0482(2) 0.0290(9) Uani 1 1 d . . .
C45 C 0.04109(15) 0.6619(4) -0.1097(2) 0.0277(9) Uani 1 1 d . . .
C46 C 0.05018(17) 0.7765(4) -0.1155(3) 0.0321(10) Uani 1 1 d . . .
H46 H 0.0344 0.8156 -0.1587 0.039 Uiso 1 1 calc R U .
C47 C 0.08183(17) 0.8344(4) -0.0594(3) 0.0315(10) Uani 1 1 d . . .
C48 C 0.10378(16) 0.7742(4) 0.0024(3) 0.0300(10) Uani 1 1 d . . .
H48 H 0.1253 0.8124 0.0418 0.036 Uiso 1 1 calc R U .
S8 S 0.05266(5) 0.45500(11) -0.04018(8) 0.0440(4) Uani 1 1 d . . .
C49 C 0.0772(3) 0.3915(6) -0.0960(4) 0.070(2) Uani 1 1 d . . .
H49A H 0.0663 0.3125 -0.1078 0.084 Uiso 1 1 calc R U .
H49B H 0.0676 0.4351 -0.1407 0.084 Uiso 1 1 calc R U .
C50 C 0.1272(3) 0.3898(7) -0.0610(3) 0.066(2) Uani 1 1 d . . .
H50A H 0.1384 0.4687 -0.0497 0.080 Uiso 1 1 calc R U .
H50B H 0.1387 0.3571 -0.0941 0.080 Uiso 1 1 calc R U .
C51 C 0.1434(2) 0.3188(6) 0.0069(4) 0.0620(19) Uani 1 1 d . . .
H51A H 0.1301 0.3496 0.0382 0.074 Uiso 1 1 calc R U .
H51B H 0.1327 0.2396 -0.0055 0.074 Uiso 1 1 calc R U .
C52 C 0.1921(2) 0.3161(6) 0.0469(4) 0.0535(16) Uani 1 1 d . . .
O7 O 0.2186(2) 0.3438(7) 0.0241(3) 0.0882(19) Uani 1 1 d . . .
O8 O 0.20342(16) 0.2827(5) 0.1127(3) 0.0671(14) Uani 1 1 d . . .
H8D H 0.1903 0.2217 0.1131 0.101 Uiso 1 1 calc R U .
C53 C 0.08960(19) 0.9621(4) -0.0631(3) 0.0361(11) Uani 1 1 d . . .
C54 C 0.0687(5) 1.0070(7) -0.1384(4) 0.112(5) Uani 1 1 d . . .
H54A H 0.0717 1.0902 -0.1379 0.168 Uiso 1 1 calc R U .
H54B H 0.0375 0.9865 -0.1597 0.168 Uiso 1 1 calc R U .
H54C H 0.0836 0.9735 -0.1661 0.168 Uiso 1 1 calc R U .
C55 C 0.0664(4) 1.0221(6) -0.0234(6) 0.094(3) Uani 1 1 d . . .
H55A H 0.0751 0.9871 0.0233 0.140 Uiso 1 1 calc R U .
H55B H 0.0345 1.0152 -0.0500 0.140 Uiso 1 1 calc R U .
H55C H 0.0747 1.1028 -0.0178 0.140 Uiso 1 1 calc R U .
C56 C 0.1380(3) 0.9859(7) -0.0290(8) 0.120(5) Uani 1 1 d . . .
H56A H 0.1441 1.0581 -0.0471 0.180 Uiso 1 1 calc R U .
H56B H 0.1539 0.9241 -0.0401 0.180 Uiso 1 1 calc R U .
H56C H 0.1475 0.9912 0.0224 0.180 Uiso 1 1 calc R U .
C57 C 0.73526(19) 0.6081(6) 0.8338(4) 0.0503(15) Uani 1 1 d . . .
N1 N 0.75307(18) 0.7107(5) 0.8461(3) 0.0533(13) Uani 1 1 d . . .
H1 H 0.7575 0.7459 0.8121 0.064 Uiso 1 1 calc R U .
C58 C 0.7656(2) 0.7676(7) 0.9141(4) 0.0623(19) Uani 1 1 d . . .
H58A H 0.7413 0.8173 0.9132 0.075 Uiso 1 1 calc R U .
H58B H 0.7919 0.8156 0.9241 0.075 Uiso 1 1 calc R U .
C59 C 0.7755(2) 0.6774(7) 0.9713(4) 0.0638(19) Uani 1 1 d . . .
H59A H 0.8026 0.6356 0.9772 0.077 Uiso 1 1 calc R U .
H59B H 0.7804 0.7143 1.0169 0.077 Uiso 1 1 calc R U .
C60 C 0.7381(3) 0.5965(8) 0.9514(4) 0.068(2) Uani 1 1 d . . .
H60A H 0.7461 0.5327 0.9856 0.081 Uiso 1 1 calc R U .
H60B H 0.7123 0.6359 0.9533 0.081 Uiso 1 1 calc R U .
N2 N 0.72665(18) 0.5520(5) 0.8807(3) 0.0548(14) Uani 1 1 d . . .
H2 H 0.7135 0.4853 0.8693 0.066 Uiso 1 1 calc R U .
C61 C 0.7263(2) 0.5520(6) 0.7642(3) 0.0498(14) Uani 1 1 d . . .
H61A H 0.7117 0.6070 0.7253 0.060 Uiso 1 1 calc R U .
H61B H 0.7062 0.4866 0.7574 0.060 Uiso 1 1 calc R U .
C62 C 0.76926(19) 0.5102(5) 0.7611(3) 0.0440(13) Uani 1 1 d . . .
H62A H 0.7870 0.5771 0.7597 0.053 Uiso 1 1 calc R U .
H62B H 0.7864 0.4671 0.8049 0.053 Uiso 1 1 calc R U .
C63 C 0.76199(17) 0.4362(5) 0.6989(3) 0.0413(12) Uani 1 1 d . . .
N3 N 0.74307(16) 0.3375(4) 0.6948(3) 0.0457(11) Uani 1 1 d . . .
H3A H 0.7358 0.3168 0.7295 0.055 Uiso 1 1 calc R U .
C64 C 0.7336(2) 0.2610(6) 0.6360(4) 0.0545(16) Uani 1 1 d . . .
H64A H 0.7065 0.2172 0.6278 0.065 Uiso 1 1 calc R U .
H64B H 0.7581 0.2063 0.6468 0.065 Uiso 1 1 calc R U .
C65 C 0.7276(2) 0.3269(7) 0.5715(4) 0.0584(18) Uani 1 1 d . . .
H65A H 0.7004 0.3733 0.5567 0.070 Uiso 1 1 calc R U .
H65B H 0.7244 0.2740 0.5325 0.070 Uiso 1 1 calc R U .
C66 C 0.7662(2) 0.4030(7) 0.5863(4) 0.0576(17) Uani 1 1 d . . .
H66A H 0.7925 0.3566 0.5935 0.069 Uiso 1 1 calc R U .
H66B H 0.7604 0.4541 0.5454 0.069 Uiso 1 1 calc R U .
N4 N 0.77420(16) 0.4711(5) 0.6501(3) 0.0480(12) Uani 1 1 d . . .
H4A H 0.7876 0.5373 0.6553 0.058 Uiso 1 1 calc R U .
O9 O 0.2715(4) 0.5565(9) 0.5834(6) 0.069(3) Uani 0.5 1 d . . P
C67 C 0.2410(6) 0.9493(14) 0.2644(9) 0.076(5) Uani 0.5 1 d . . P
H67A H 0.2550 0.9713 0.2329 0.114 Uiso 0.5 1 calc R U P
H67B H 0.2600 0.9709 0.3131 0.114 Uiso 0.5 1 calc R U P
H67C H 0.2126 0.9883 0.2498 0.114 Uiso 0.5 1 calc R U P
O10 O 0.2341(3) 0.8275(6) 0.2607(4) 0.0439(19) Uani 0.5 1 d . . P
H10 H 0.2559 0.7954 0.2920 0.066 Uiso 0.5 1 calc R U P

loop_
_atom_site_aniso_label
_atom_site_aniso_U_11
_atom_site_aniso_U_22
_atom_site_aniso_U_33
_atom_site_aniso_U_23
_atom_site_aniso_U_13
_atom_site_aniso_U_12
S1 0.0262(5) 0.0378(6) 0.0279(6) -0.0063(5) 0.0081(4) -0.0009(5)
C1 0.026(2) 0.028(2) 0.026(2) -0.0027(19) 0.0100(17) -0.0003(17)
C2 0.032(2) 0.024(2) 0.020(2) 0.0004(17) 0.0066(16) -0.0017(17)
C3 0.030(2) 0.027(2) 0.020(2) 0.0015(18) 0.0053(17) -0.0046(17)
C4 0.038(2) 0.026(2) 0.021(2) -0.0018(17) 0.0139(18) 0.0021(17)
C5 0.046(3) 0.024(2) 0.025(3) -0.0030(18) 0.015(2) -0.0039(19)
C6 0.038(2) 0.029(2) 0.032(3) -0.0023(19) 0.015(2) -0.0088(19)
S2 0.0357(6) 0.0255(6) 0.0367(7) -0.0081(5) 0.0135(5) -0.0057(5)
C7 0.092(6) 0.049(4) 0.107(7) 0.000(4) 0.055(5) -0.010(4)
C8 0.043(3) 0.063(4) 0.038(3) 0.014(3) 0.018(2) -0.003(3)
C9 0.057(4) 0.061(5) 0.126(8) -0.004(5) 0.035(5) -0.001(4)
C10 0.042(3) 0.055(4) 0.068(5) 0.001(3) 0.015(3) -0.012(3)
O1 0.069(3) 0.081(4) 0.113(5) -0.042(4) 0.049(3) -0.033(3)
O2 0.055(3) 0.082(4) 0.064(3) -0.005(3) 0.023(2) -0.010(3)
C11 0.074(4) 0.029(3) 0.047(4) -0.012(2) 0.035(3) -0.011(3)
C12 0.107(6) 0.030(3) 0.085(5) -0.018(3) 0.065(5) -0.004(3)
C13 0.222(13) 0.031(4) 0.122(8) 0.015(4) 0.133(9) 0.013(5)
C14 0.081(6) 0.060(5) 0.150(10) -0.063(6) 0.027(6) -0.034(5)
S3 0.0357(6) 0.0353(6) 0.0213(6) -0.0013(5) 0.0125(4) -0.0058(5)
C15 0.028(2) 0.030(2) 0.026(2) -0.0003(19) 0.0132(18) -0.0034(17)
C16 0.028(2) 0.026(2) 0.026(2) -0.0004(18) 0.0144(17) -0.0023(17)
C17 0.027(2) 0.028(2) 0.026(3) 0.0022(18) 0.0142(18) 0.0011(17)
C18 0.032(2) 0.029(2) 0.028(3) -0.0052(19) 0.0117(19) -0.0049(18)
C19 0.035(2) 0.024(2) 0.034(3) -0.0031(19) 0.020(2) -0.0042(18)
C20 0.037(2) 0.027(2) 0.026(3) 0.0010(18) 0.0156(19) -0.0028(18)
S4 0.0351(6) 0.0269(6) 0.0361(7) 0.0044(5) 0.0095(5) -0.0038(5)
C21 0.064(4) 0.039(3) 0.031(3) -0.007(2) 0.009(3) 0.012(3)
C22 0.082(5) 0.071(5) 0.062(5) -0.003(4) 0.041(4) 0.027(4)
C23 0.060(4) 0.062(5) 0.071(5) -0.001(4) 0.019(4) 0.015(4)
C24 0.044(4) 0.086(6) 0.081(6) -0.031(5) 0.012(4) -0.006(4)
O3 0.057(3) 0.140(6) 0.071(4) 0.004(4) 0.018(3) 0.023(4)
O4 0.093(5) 0.096(5) 0.079(4) 0.002(4) 0.021(4) -0.001(4)
C25 0.050(3) 0.025(2) 0.037(3) -0.001(2) 0.016(2) -0.006(2)
C26 0.241(14) 0.038(4) 0.066(6) -0.005(4) 0.075(7) -0.049(6)
C27 0.149(9) 0.033(4) 0.207(12) -0.013(5) 0.143(10) -0.003(5)
C28 0.062(5) 0.054(5) 0.195(12) 0.041(6) -0.007(6) -0.034(4)
S5 0.0411(6) 0.0362(6) 0.0218(6) 0.0022(5) 0.0108(5) 0.0057(5)
C29 0.034(2) 0.031(2) 0.017(2) 0.0002(18) 0.0042(17) 0.0013(19)
C30 0.033(2) 0.023(2) 0.022(2) 0.0035(18) 0.0035(16) 0.0022(17)
C31 0.034(2) 0.027(2) 0.022(2) 0.0014(18) 0.0058(17) 0.0005(18)
C32 0.038(2) 0.026(2) 0.028(3) 0.0046(18) 0.0086(19) 0.0046(18)
C33 0.044(3) 0.025(2) 0.027(3) 0.0044(19) 0.007(2) -0.0017(19)
C34 0.040(2) 0.029(3) 0.024(2) 0.0033(18) 0.0101(19) -0.0008(19)
S6 0.0437(6) 0.0252(6) 0.0322(7) 0.0062(5) 0.0115(5) 0.0059(5)
C35 0.046(3) 0.019(2) 0.038(3) 0.0006(18) 0.017(2) -0.0047(18)
C36 0.037(3) 0.047(3) 0.039(3) -0.008(2) 0.015(2) 0.007(2)
C37 0.041(3) 0.046(3) 0.051(4) -0.012(3) 0.011(3) 0.002(2)
C38 0.036(3) 0.056(4) 0.045(3) -0.001(3) 0.016(2) 0.004(2)
O5 0.047(3) 0.088(4) 0.071(3) -0.013(3) 0.012(2) 0.011(3)
O6 0.050(2) 0.042(2) 0.077(3) 0.001(2) 0.019(2) 0.011(2)
C39 0.059(3) 0.021(2) 0.047(3) 0.007(2) 0.023(3) 0.004(2)
C40 0.091(6) 0.058(5) 0.089(6) 0.033(4) 0.013(5) 0.025(4)
C41 0.136(8) 0.032(3) 0.111(7) 0.024(4) 0.081(7) 0.016(4)
C42 0.37(2) 0.022(4) 0.140(10) 0.016(5) 0.176(13) 0.033(7)
S7 0.0298(5) 0.0319(6) 0.0290(6) 0.0046(5) 0.0065(4) -0.0015(5)
C43 0.033(2) 0.026(2) 0.025(3) 0.0006(18) 0.0096(18) 0.0004(18)
C44 0.034(2) 0.026(2) 0.025(2) -0.0020(19) 0.0097(18) -0.0014(18)
C45 0.032(2) 0.027(2) 0.024(2) -0.0011(18) 0.0122(18) -0.0023(17)
C46 0.040(2) 0.028(2) 0.028(3) 0.0028(19) 0.013(2) -0.0020(19)
C47 0.043(3) 0.024(2) 0.030(3) 0.0026(19) 0.018(2) -0.0009(19)
C48 0.037(2) 0.026(2) 0.029(3) -0.0006(19) 0.0157(19) -0.0065(18)
S8 0.0482(7) 0.0252(6) 0.0413(8) 0.0050(5) 0.0006(6) -0.0074(5)
C49 0.101(6) 0.038(3) 0.041(4) -0.019(3) -0.001(3) 0.020(4)
C50 0.105(6) 0.057(4) 0.039(4) -0.012(3) 0.031(4) 0.023(4)
C51 0.069(4) 0.031(3) 0.067(5) -0.005(3) 0.008(3) 0.000(3)
C52 0.068(4) 0.046(3) 0.050(4) -0.009(3) 0.029(3) 0.016(3)
O7 0.082(4) 0.121(6) 0.076(4) 0.007(4) 0.047(3) 0.017(4)
O8 0.050(3) 0.083(4) 0.067(3) 0.009(3) 0.022(2) 0.005(2)
C53 0.052(3) 0.021(2) 0.036(3) 0.000(2) 0.019(2) -0.007(2)
C54 0.234(14) 0.031(4) 0.054(5) 0.003(3) 0.043(6) -0.035(6)
C55 0.159(9) 0.029(3) 0.147(9) -0.014(5) 0.117(8) -0.005(5)
C56 0.059(5) 0.042(4) 0.227(14) 0.033(6) 0.025(7) -0.015(4)
C57 0.039(3) 0.055(4) 0.058(4) -0.010(3) 0.021(3) 0.001(3)
N1 0.056(3) 0.056(3) 0.053(3) -0.014(3) 0.027(3) -0.009(2)
C58 0.055(4) 0.064(4) 0.072(5) -0.025(4) 0.031(3) -0.017(3)
C59 0.060(4) 0.082(5) 0.057(4) -0.023(4) 0.032(3) -0.010(4)
C60 0.084(5) 0.071(5) 0.065(5) -0.016(4) 0.048(4) -0.016(4)
N2 0.056(3) 0.060(3) 0.055(3) -0.018(3) 0.029(3) -0.021(3)
C61 0.045(3) 0.050(3) 0.048(4) -0.012(3) 0.012(3) -0.002(3)
C62 0.040(3) 0.048(3) 0.043(3) -0.008(3) 0.016(2) -0.005(2)
C63 0.035(3) 0.045(3) 0.041(3) -0.004(2) 0.012(2) -0.003(2)
N3 0.045(2) 0.046(3) 0.043(3) -0.005(2) 0.014(2) -0.007(2)
C64 0.050(3) 0.047(3) 0.068(4) -0.023(3) 0.025(3) -0.007(3)
C65 0.048(3) 0.082(5) 0.049(4) -0.021(4) 0.023(3) -0.008(3)
C66 0.052(3) 0.073(5) 0.059(4) -0.019(4) 0.034(3) -0.014(3)
N4 0.044(3) 0.057(3) 0.049(3) -0.011(2) 0.025(2) -0.014(2)
O9 0.089(7) 0.053(6) 0.079(7) 0.007(5) 0.050(6) 0.023(5)
C67 0.122(14) 0.072(10) 0.065(10) -0.030(8) 0.070(10) -0.014(10)
O10 0.077(6) 0.030(4) 0.039(5) 0.000(3) 0.038(4) 0.001(4)

loop_
_atom_type_symbol
_atom_type_description
_atom_type_scat_dispersion_real
_atom_type_scat_dispersion_imag
_atom_type_scat_source
C C 0.0033 0.0016 'International Tables Vol C Tables 4.2.6.8 and 6.1.1.4'
H H 0.0000 0.0000 'International Tables Vol C Tables 4.2.6.8 and 6.1.1.4'
N N 0.0061 0.0033 'International Tables Vol C Tables 4.2.6.8 and 6.1.1.4'
O O 0.0106 0.0060 'International Tables Vol C Tables 4.2.6.8 and 6.1.1.4'
S S 0.1246 0.1234 'International Tables Vol C Tables 4.2.6.8 and 6.1.1.4'

loop_
_geom_angle_atom_site_label_1
_geom_angle_atom_site_label_2
_geom_angle_atom_site_label_3
_geom_angle
_geom_angle_site_symmetry_1
_geom_angle_site_symmetry_3
C17 S1 C1 107.1(2) 2_656 .
C6 C1 C2 121.1(4) . .
C6 C1 S1 115.2(4) . .
C2 C1 S1 123.5(4) . .
C3 C2 C1 116.7(4) . .
C3 C2 S2 122.7(4) . .
C1 C2 S2 120.6(4) . .
C4 C3 C2 121.1(4) . .
C4 C3 S3 115.2(4) . .
C2 C3 S3 123.4(4) . .
C3 C4 C5 122.0(4) . .
C3 C4 H4 119.0 . .
C5 C4 H4 119.0 . .
C6 C5 C4 117.3(4) . .
C6 C5 C11 120.3(5) . .
C4 C5 C11 122.3(5) . .
C5 C6 C1 121.7(4) . .
C5 C6 H6 119.2 . .
C1 C6 H6 119.2 . .
C2 S2 C7 103.2(3) . .
C8 C7 S2 116.7(5) . .
C8 C7 H7A 108.1 . .
S2 C7 H7A 108.1 . .
C8 C7 H7B 108.1 . .
S2 C7 H7B 108.1 . .
H7A C7 H7B 107.3 . .
C9 C8 C7 120.1(7) . .
C9 C8 H8A 107.3 . .
C7 C8 H8A 107.3 . .
C9 C8 H8B 107.3 . .
C7 C8 H8B 107.3 . .
H8A C8 H8B 106.9 . .
C8 C9 C10 116.7(8) . .
C8 C9 H9A 108.1 . .
C10 C9 H9A 108.1 . .
C8 C9 H9B 108.1 . .
C10 C9 H9B 108.1 . .
H9A C9 H9B 107.3 . .
O1 C10 O2 126.4(6) . .
O1 C10 C9 121.2(7) . .
O2 C10 C9 111.4(7) . .
C13 C11 C14 109.1(8) . .
C13 C11 C5 110.8(5) . .
C14 C11 C5 107.5(6) . .
C13 C11 C12 109.6(7) . .
C14 C11 C12 108.4(6) . .
C5 C11 C12 111.5(5) . .
C11 C12 H12A 109.5 . .
C11 C12 H12B 109.5 . .
H12A C12 H12B 109.5 . .
C11 C12 H12C 109.4 . .
H12A C12 H12C 109.5 . .
H12B C12 H12C 109.5 . .
C11 C13 H13A 109.5 . .
C11 C13 H13B 109.5 . .
H13A C13 H13B 109.5 . .
C11 C13 H13C 109.5 . .
H13A C13 H13C 109.5 . .
H13B C13 H13C 109.5 . .
C11 C14 H14A 109.5 . .
C11 C14 H14B 109.5 . .
H14A C14 H14B 109.5 . .
C11 C14 H14C 109.4 . .
H14A C14 H14C 109.5 . .
H14B C14 H14C 109.5 . .
C3 S3 C15 105.6(2) . .
C16 C15 C20 120.5(4) . .
C16 C15 S3 124.7(4) . .
C20 C15 S3 114.6(4) . .
C15 C16 C17 118.1(4) . .
C15 C16 S4 121.9(4) . .
C17 C16 S4 120.0(4) . .
C18 C17 C16 120.1(4) . .
C18 C17 S1 115.4(4) . 2_656
C16 C17 S1 124.2(4) . 2_656
C19 C18 C17 122.1(5) . .
C19 C18 H18 119.0 . .
C17 C18 H18 119.0 . .
C18 C19 C20 117.6(4) . .
C18 C19 C25 120.3(5) . .
C20 C19 C25 121.8(5) . .
C19 C20 C15 121.5(5) . .
C19 C20 H20 119.2 . .
C15 C20 H20 119.2 . .
C16 S4 C21 100.9(3) . .
C22 C21 S4 112.7(4) . .
C22 C21 H21A 109.0 . .
S4 C21 H21A 109.0 . .
C22 C21 H21B 109.1 . .
S4 C21 H21B 109.0 . .
H21A C21 H21B 107.8 . .
C23 C22 C21 112.5(7) . .
C23 C22 H22A 109.1 . .
C21 C22 H22A 109.1 . .
C23 C22 H22B 109.1 . .
C21 C22 H22B 109.1 . .
H22A C22 H22B 107.8 . .
C22 C23 C24 120.2(8) . .
C22 C23 H23A 107.2 . .
C24 C23 H23A 107.3 . .
C22 C23 H23B 107.3 . .
C24 C23 H23B 107.3 . .
H23A C23 H23B 106.9 . .
O4 C24 O3 123.7(8) . .
O4 C24 C23 116.5(8) . .
O3 C24 C23 119.7(9) . .
C24 O3 H3 109.5 . .
C27 C25 C28 108.4(8) . .
C27 C25 C26 108.9(8) . .
C28 C25 C26 108.2(8) . .
C27 C25 C19 108.0(5) . .
C28 C25 C19 111.2(5) . .
C26 C25 C19 112.1(5) . .
C25 C26 H26A 109.5 . .
C25 C26 H26B 109.5 . .
H26A C26 H26B 109.5 . .
C25 C26 H26C 109.5 . .
H26A C26 H26C 109.5 . .
H26B C26 H26C 109.5 . .
C25 C27 H27A 109.4 . .
C25 C27 H27B 109.6 . .
H27A C27 H27B 109.5 . .
C25 C27 H27C 109.5 . .
H27A C27 H27C 109.5 . .
H27B C27 H27C 109.5 . .
C25 C28 H28A 109.5 . .
C25 C28 H28B 109.5 . .
H28A C28 H28B 109.5 . .
C25 C28 H28C 109.5 . .
H28A C28 H28C 109.5 . .
H28B C28 H28C 109.5 . .
C29 S5 C45 106.1(2) . 2
C30 C29 C34 120.6(5) . .
C30 C29 S5 123.7(4) . .
C34 C29 S5 115.4(4) . .
C29 C30 C31 117.4(5) . .
C29 C30 S6 121.1(4) . .
C31 C30 S6 121.6(4) . .
C32 C31 C30 120.4(5) . .
C32 C31 S7 115.7(4) . .
C30 C31 S7 123.8(4) . .
C33 C32 C31 122.1(5) . .
C33 C32 H32 118.9 . .
C31 C32 H32 118.9 . .
C34 C33 C32 117.3(5) . .
C34 C33 C39 122.0(5) . .
C32 C33 C39 120.7(5) . .
C33 C34 C29 122.0(5) . .
C33 C34 H34 119.0 . .
C29 C34 H34 119.0 . .
C30 S6 C35 99.2(2) . .
C36 C35 S6 111.7(4) . .
C36 C35 H35A 109.2 . .
S6 C35 H35A 109.3 . .
C36 C35 H35B 109.3 . .
S6 C35 H35B 109.3 . .
H35A C35 H35B 107.9 . .
C35 C36 C37 113.5(5) . .
C35 C36 H36A 108.9 . .
C37 C36 H36A 108.9 . .
C35 C36 H36B 108.8 . .
C37 C36 H36B 108.9 . .
H36A C36 H36B 107.7 . .
C38 C37 C36 116.0(5) . .
C38 C37 H37A 108.3 . .
C36 C37 H37A 108.3 . .
C38 C37 H37B 108.3 . .
C36 C37 H37B 108.3 . .
H37A C37 H37B 107.4 . .
O6 C38 O5 125.0(6) . .
O6 C38 C37 121.3(5) . .
O5 C38 C37 113.4(6) . .
C38 O5 H5 109.5 . .
C42 C39 C41 112.9(8) . .
C42 C39 C33 108.6(5) . .
C41 C39 C33 112.6(5) . .
C42 C39 C40 109.6(9) . .
C41 C39 C40 106.7(7) . .
C33 C39 C40 106.2(5) . .
C39 C40 H40A 109.5 . .
C39 C40 H40B 109.5 . .
H40A C40 H40B 109.5 . .
C39 C40 H40C 109.5 . .
H40A C40 H40C 109.5 . .
H40B C40 H40C 109.5 . .
C39 C41 H41A 109.6 . .
C39 C41 H41B 109.4 . .
H41A C41 H41B 109.5 . .
C39 C41 H41C 109.5 . .
H41A C41 H41C 109.5 . .
H41B C41 H41C 109.5 . .
C39 C42 H42A 109.4 . .
C39 C42 H42B 109.6 . .
H42A C42 H42B 109.5 . .
C39 C42 H42C 109.4 . .
H42A C42 H42C 109.5 . .
H42B C42 H42C 109.5 . .
C31 S7 C43 106.7(2) . .
C48 C43 C44 120.5(5) . .
C48 C43 S7 115.3(4) . .
C44 C43 S7 124.0(4) . .
C45 C44 C43 117.0(5) . .
C45 C44 S8 122.1(4) . .
C43 C44 S8 120.9(4) . .
C44 C45 C46 121.7(5) . .
C44 C45 S5 124.0(4) . 2
C46 C45 S5 114.0(4) . 2
C47 C46 C45 121.2(5) . .
C47 C46 H46 119.4 . .
C45 C46 H46 119.4 . .
C48 C47 C46 117.3(4) . .
C48 C47 C53 120.8(5) . .
C46 C47 C53 121.7(5) . .
C47 C48 C43 122.3(5) . .
C47 C48 H48 118.8 . .
C43 C48 H48 118.8 . .
C44 S8 C49 99.5(3) . .
C50 C49 S8 113.0(4) . .
C50 C49 H49A 109.0 . .
S8 C49 H49A 109.0 . .
C50 C49 H49B 109.0 . .
S8 C49 H49B 109.0 . .
H49A C49 H49B 107.8 . .
C49 C50 C51 110.6(7) . .
C49 C50 H50A 109.5 . .
C51 C50 H50A 109.5 . .
C49 C50 H50B 109.6 . .
C51 C50 H50B 109.5 . .
H50A C50 H50B 108.1 . .
C52 C51 C50 114.8(7) . .
C52 C51 H51A 108.6 . .
C50 C51 H51A 108.6 . .
C52 C51 H51B 108.6 . .
C50 C51 H51B 108.6 . .
H51A C51 H51B 107.6 . .
O7 C52 O8 122.7(7) . .
O7 C52 C51 125.5(7) . .
O8 C52 C51 111.7(6) . .
C52 O8 H8D 109.5 . .
C56 C53 C55 110.3(8) . .
C56 C53 C54 111.8(8) . .
C55 C53 C54 106.0(7) . .
C56 C53 C47 109.3(5) . .
C55 C53 C47 107.2(5) . .
C54 C53 C47 112.1(5) . .
C53 C54 H54A 109.4 . .
C53 C54 H54B 109.5 . .
H54A C54 H54B 109.5 . .
C53 C54 H54C 109.5 . .
H54A C54 H54C 109.5 . .
H54B C54 H54C 109.5 . .
C53 C55 H55A 109.4 . .
C53 C55 H55B 109.6 . .
H55A C55 H55B 109.5 . .
C53 C55 H55C 109.4 . .
H55A C55 H55C 109.5 . .
H55B C55 H55C 109.5 . .
C53 C56 H56A 109.4 . .
C53 C56 H56B 109.4 . .
H56A C56 H56B 109.5 . .
C53 C56 H56C 109.6 . .
H56A C56 H56C 109.5 . .
H56B C56 H56C 109.5 . .
N2 C57 N1 122.4(6) . .
N2 C57 C61 118.6(6) . .
N1 C57 C61 118.9(6) . .
C57 N1 C58 122.2(6) . .
C57 N1 H1 118.9 . .
C58 N1 H1 118.9 . .
N1 C58 C59 108.6(6) . .
N1 C58 H58A 110.0 . .
C59 C58 H58A 110.0 . .
N1 C58 H58B 110.0 . .
C59 C58 H58B 109.9 . .
H58A C58 H58B 108.4 . .
C60 C59 C58 109.8(7) . .
C60 C59 H59A 109.7 . .
C58 C59 H59A 109.7 . .
C60 C59 H59B 109.7 . .
C58 C59 H59B 109.7 . .
H59A C59 H59B 108.2 . .
N2 C60 C59 110.8(6) . .
N2 C60 H60A 109.4 . .
C59 C60 H60A 109.4 . .
N2 C60 H60B 109.6 . .
C59 C60 H60B 109.5 . .
H60A C60 H60B 108.1 . .
C57 N2 C60 121.7(6) . .
C57 N2 H2 119.1 . .
C60 N2 H2 119.2 . .
C57 C61 C62 110.9(5) . .
C57 C61 H61A 109.4 . .
C62 C61 H61A 109.4 . .
C57 C61 H61B 109.5 . .
C62 C61 H61B 109.5 . .
H61A C61 H61B 108.0 . .
C63 C62 C61 113.3(5) . .
C63 C62 H62A 108.9 . .
C61 C62 H62A 109.0 . .
C63 C62 H62B 108.8 . .
C61 C62 H62B 108.9 . .
H62A C62 H62B 107.8 . .
N4 C63 N3 121.8(6) . .
N4 C63 C62 119.8(5) . .
N3 C63 C62 118.4(5) . .
C63 N3 C64 122.7(6) . .
C63 N3 H3A 118.6 . .
C64 N3 H3A 118.7 . .
N3 C64 C65 109.8(6) . .
N3 C64 H64A 109.7 . .
C65 C64 H64A 109.8 . .
N3 C64 H64B 109.7 . .
C65 C64 H64B 109.7 . .
H64A C64 H64B 108.2 . .
C64 C65 C66 109.9(6) . .
C64 C65 H65A 109.7 . .
C66 C65 H65A 109.6 . .
C64 C65 H65B 109.7 . .
C66 C65 H65B 109.7 . .
H65A C65 H65B 108.2 . .
N4 C66 C65 109.5(5) . .
N4 C66 H66A 109.7 . .
C65 C66 H66A 109.7 . .
N4 C66 H66B 109.8 . .
C65 C66 H66B 109.8 . .
H66A C66 H66B 108.3 . .
C63 N4 C66 121.8(5) . .
C63 N4 H4A 119.1 . .
C66 N4 H4A 119.1 . .

loop_
_geom_bond_atom_site_label_1
_geom_bond_atom_site_label_2
_geom_bond_distance
_geom_bond_site_symmetry_2
S1 C17 1.771(5) 2_656
S1 C1 1.771(5) .
C1 C6 1.393(7) .
C1 C2 1.408(7) .
C2 C3 1.401(7) .
C2 S2 1.771(5) .
C3 C4 1.385(7) .
C3 S3 1.770(5) .
C4 C5 1.389(7) .
C4 H4 0.9500 .
C5 C6 1.380(7) .
C5 C11 1.536(7) .
C6 H6 0.9500 .
S2 C7 1.822(9) .
C7 C8 1.464(11) .
C7 H7A 0.9900 .
C7 H7B 0.9900 .
C8 C9 1.450(10) .
C8 H8A 0.9900 .
C8 H8B 0.9900 .
C9 C10 1.513(11) .
C9 H9A 0.9900 .
C9 H9B 0.9900 .
C10 O1 1.211(9) .
C10 O2 1.266(8) .
C11 C13 1.469(10) .
C11 C14 1.532(11) .
C11 C12 1.538(9) .
C12 H12A 0.9800 .
C12 H12B 0.9800 .
C12 H12C 0.9800 .
C13 H13A 0.9802 .
C13 H13B 0.9802 .
C13 H13C 0.9802 .
C14 H14A 0.9800 .
C14 H14B 0.9800 .
C14 H14C 0.9800 .
S3 C15 1.777(5) .
C15 C16 1.388(7) .
C15 C20 1.400(7) .
C16 C17 1.409(6) .
C16 S4 1.773(5) .
C17 C18 1.392(7) .
C17 S1 1.771(5) 2_656
C18 C19 1.381(7) .
C18 H18 0.9500 .
C19 C20 1.387(7) .
C19 C25 1.533(7) .
C20 H20 0.9500 .
S4 C21 1.816(6) .
C21 C22 1.576(10) .
C21 H21A 0.9900 .
C21 H21B 0.9900 .
C22 C23 1.441(11) .
C22 H22A 0.9900 .
C22 H22B 0.9900 .
C23 C24 1.493(10) .
C23 H23A 0.9900 .
C23 H23B 0.9900 .
C24 O4 1.210(11) .
C24 O3 1.295(11) .
O3 H3 0.8400 .
C25 C27 1.498(9) .
C25 C28 1.498(9) .
C25 C26 1.520(10) .
C26 H26A 0.9801 .
C26 H26B 0.9801 .
C26 H26C 0.9801 .
C27 H27A 0.9801 .
C27 H27B 0.9802 .
C27 H27C 0.9801 .
C28 H28A 0.9800 .
C28 H28B 0.9800 .
C28 H28C 0.9800 .
S5 C29 1.764(5) .
S5 C45 1.789(5) 2
C29 C30 1.397(7) .
C29 C34 1.403(7) .
C30 C31 1.407(7) .
C30 S6 1.770(5) .
C31 C32 1.393(7) .
C31 S7 1.776(5) .
C32 C33 1.386(7) .
C32 H32 0.9500 .
C33 C34 1.377(8) .
C33 C39 1.543(7) .
C34 H34 0.9500 .
S6 C35 1.818(5) .
C35 C36 1.505(8) .
C35 H35A 0.9900 .
C35 H35B 0.9900 .
C36 C37 1.528(8) .
C36 H36A 0.9900 .
C36 H36B 0.9900 .
C37 C38 1.496(8) .
C37 H37A 0.9900 .
C37 H37B 0.9900 .
C38 O6 1.219(8) .
C38 O5 1.291(8) .
C39 C42 1.484(11) .
C39 C41 1.490(10) .
C39 C40 1.547(10) .
C40 H40A 0.9800 .
C40 H40B 0.9800 .
C40 H40C 0.9800 .
C41 H41A 0.9800 .
C41 H41B 0.9800 .
C41 H41C 0.9800 .
C42 H42A 0.9800 .
C42 H42B 0.9800 .
C42 H42C 0.9800 .
S7 C43 1.780(5) .
C43 C48 1.391(7) .
C43 C44 1.405(6) .
C44 C45 1.390(7) .
C44 S8 1.766(5) .
C45 C46 1.394(7) .
C45 S5 1.789(5) 2
C46 C47 1.386(7) .
C46 H46 0.9500 .
C47 C48 1.381(7) .
C47 C53 1.527(7) .
C48 H48 0.9500 .
S8 C49 1.825(8) .
C49 C50 1.520(11) .
C49 H49A 0.9900 .
C49 H49B 0.9900 .
C50 C51 1.531(10) .
C50 H50A 0.9900 .
C50 H50B 0.9900 .
C51 C52 1.489(10) .
C51 H51A 0.9900 .
C51 H51B 0.9900 .
C52 O7 1.204(9) .
C52 O8 1.316(8) .
O8 H8D 0.8400 .
C53 C56 1.497(10) .
C53 C55 1.511(9) .
C53 C54 1.519(10) .
C54 H54A 0.9800 .
C54 H54B 0.9800 .
C54 H54C 0.9800 .
C55 H55A 0.9800 .
C55 H55B 0.9800 .
C55 H55C 0.9800 .
C56 H56A 0.9800 .
C56 H56B 0.9800 .
C56 H56C 0.9800 .
C57 N2 1.300(9) .
C57 N1 1.320(9) .
C57 C61 1.500(9) .
N1 C58 1.458(9) .
N1 H1 0.8800 .
C58 C59 1.520(12) .
C58 H58A 0.9900 .
C58 H58B 0.9900 .
C59 C60 1.485(10) .
C59 H59A 0.9900 .
C59 H59B 0.9900 .
C60 N2 1.450(9) .
C60 H60A 0.9900 .
C60 H60B 0.9900 .
N2 H2 0.8800 .
C61 C62 1.536(8) .
C61 H61A 0.9900 .
C61 H61B 0.9900 .
C62 C63 1.490(8) .
C62 H62A 0.9900 .
C62 H62B 0.9900 .
C63 N4 1.300(8) .
C63 N3 1.304(8) .
N3 C64 1.442(8) .
N3 H3A 0.8800 .
C64 C65 1.484(11) .
C64 H64A 0.9900 .
C64 H64B 0.9900 .
C65 C66 1.491(9) .
C65 H65A 0.9900 .
C65 H65B 0.9900 .
C66 N4 1.473(8) .
C66 H66A 0.9900 .
C66 H66B 0.9900 .
N4 H4A 0.8800 .
